data_1513011
loop_
_publ_author_name
'Dmitry A. Kurmaev'
'Nicolai A. Kolosov'
'Svetlana Ch. Gagieva'
'Alexandra O. Borissova'
'Vladislav A. Tuskaev'
'Natalya M. Bravaya'
'Boris M. Bulychev'

_publ_section_title
;
 Coordination compounds of chromium (+3) and vanadium (+3) and (+5) with
 2,6-bis(diphenylhydroxymethyl)pyridyl ligand: Synthesis and study of
 catalytic activity in the polymerization of ethylene
;
_journal_name_full
;
Inorganica Chimica Acta
;
_journal_page_first 136
_journal_page_last 143
_journal_paper_doi 10.1016/j.ica.2012.11.006
_journal_volume 396
_journal_year 2013
_chemical_formula_moiety 'C31 H23 Cl N O3 V'
_chemical_formula_sum 'C31 H23 Cl N O3 V'
_chemical_formula_weight 543.89
_space_group_IT_number 9
_symmetry_cell_setting monoclinic
_symmetry_space_group_name_Hall 'C -2yc'
_symmetry_space_group_name_H-M 'C 1 c 1'
_atom_sites_solution_hydrogens geom
_atom_sites_solution_primary direct
_atom_sites_solution_secondary difmap
_cell_angle_alpha 90.00
_cell_angle_beta 102.386(2)
_cell_angle_gamma 90.00
_cell_formula_units_Z 4
_cell_length_a 10.5834(10)
_cell_length_b 15.1756(10)
_cell_length_c 16.0379(12)
_cell_measurement_reflns_used 1896
_cell_measurement_temperature 100(2)
_cell_measurement_theta_max 25
_cell_measurement_theta_min 2
_cell_volume 2515.9(3)
_computing_cell_refinement 'APEX2 (Bruker, 2005)'
_computing_data_collection 'APEX2 (Bruker, 2005)'
_computing_data_reduction 'APEX2 (Bruker, 2005)'
_computing_molecular_graphics 'SHELXTL ver. 5.1 (Sheldrick, 1998b)'
_computing_publication_material 'SHELXTL ver. 5.1 (Sheldrick, 1998b)'
_computing_structure_refinement 'SHELXTL ver. 5.1 (Sheldrick, 1998b)'
_computing_structure_solution 'SHELXTL ver. 5.1 (Sheldrick, 1998b)'
_diffrn_ambient_temperature 100(2)
_diffrn_measured_fraction_theta_full 0.999
_diffrn_measured_fraction_theta_max 0.999
_diffrn_measurement_device_type 'Bruker SMART APEX2 CCD area detector'
_diffrn_measurement_method 'phi and omega scans'
_diffrn_radiation_monochromator graphite
_diffrn_radiation_source 'fine-focus sealed tube'
_diffrn_radiation_type MoK\a
_diffrn_radiation_wavelength 0.71073
_diffrn_reflns_av_R_equivalents 0.0389
_diffrn_reflns_av_sigmaI/netI 0.0645
_diffrn_reflns_limit_h_max 14
_diffrn_reflns_limit_h_min -14
_diffrn_reflns_limit_k_max 20
_diffrn_reflns_limit_k_min -20
_diffrn_reflns_limit_l_max 21
_diffrn_reflns_limit_l_min -21
_diffrn_reflns_number 14763
_diffrn_reflns_theta_full 29.00
_diffrn_reflns_theta_max 29.00
_diffrn_reflns_theta_min 2.38
_exptl_absorpt_coefficient_mu 0.535
_exptl_absorpt_correction_T_max 0.9484
_exptl_absorpt_correction_T_min 0.9398
_exptl_absorpt_correction_type multi-scan
_exptl_absorpt_process_details 'APEX2 (Bruker, 2005)'
_exptl_crystal_colour orange
_exptl_crystal_density_diffrn 1.436
_exptl_crystal_density_method 'not measured'
_exptl_crystal_description prism
_exptl_crystal_F_000 1120
_exptl_crystal_size_max 0.30
_exptl_crystal_size_mid 0.10
_exptl_crystal_size_min 0.10
_refine_diff_density_max 0.596
_refine_diff_density_min -0.748
_refine_diff_density_rms 0.070
_refine_ls_abs_structure_details 'Flack H D (1983), Acta Cryst. A39, 876-881'
_refine_ls_abs_structure_Flack 0.02(3)
_refine_ls_extinction_method none
_refine_ls_goodness_of_fit_ref 1.000
_refine_ls_hydrogen_treatment constr
_refine_ls_matrix_type full
_refine_ls_number_parameters 344
_refine_ls_number_reflns 6610
_refine_ls_number_restraints 6
_refine_ls_restrained_S_all 1.004
_refine_ls_R_factor_all 0.0860
_refine_ls_R_factor_gt 0.0576
_refine_ls_shift/su_max 0.003
_refine_ls_shift/su_mean 0.001
_refine_ls_structure_factor_coef Fsqd
_refine_ls_weighting_details 'calc w=1/[\s^2^(Fo^2^)+(0.0894P)^2^+0.0000P] where P=(Fo^2^+2Fc^2^)/3'
_refine_ls_weighting_scheme calc
_refine_ls_wR_factor_gt 0.1405
_refine_ls_wR_factor_ref 0.1546
_reflns_number_gt 4766
_reflns_number_total 6610
_reflns_threshold_expression I>2/s(I)
_cod_data_source_file ICA-2013-396-136-143-4.cif
_cod_data_source_block a
_cod_original_sg_symbol_H-M 'C c'
_cod_database_code 1513011

loop_
_symmetry_equiv_pos_as_xyz
'x, y, z'
'x, -y, z+1/2'
'x+1/2, y+1/2, z'
'x+1/2, -y+1/2, z+1/2'

loop_
_atom_site_label
_atom_site_type_symbol
_atom_site_fract_x
_atom_site_fract_y
_atom_site_fract_z
_atom_site_U_iso_or_equiv
_atom_site_adp_type
_atom_site_occupancy
_atom_site_symmetry_multiplicity
_atom_site_calc_flag
_atom_site_refinement_flags
_atom_site_disorder_assembly
_atom_site_disorder_group
V1 V 0.15762(5) 0.42161(4) 0.75620(4) 0.03662(18) Uani 1 1 d D . .
Cl1 Cl 0.10992(12) 0.28874(10) 0.79216(13) 0.0649(5) Uani 0.796(2) 1 d PD A 1
Cl1' Cl 0.0738(4) 0.3632(4) 0.8550(3) 0.0649(5) Uani 0.204(2) 1 d PD A 2
O1 O 0.1177(4) 0.4867(3) 0.8297(2) 0.0624(13) Uani 0.796(2) 1 d PD A 1
O1' O 0.1805(14) 0.3366(9) 0.6954(9) 0.0624(13) Uani 0.204(2) 1 d PD A 2
O2 O 0.3307(2) 0.41899(19) 0.79649(18) 0.0393(6) Uani 1 1 d . A .
O3 O 0.0222(3) 0.4440(2) 0.67101(17) 0.0438(7) Uani 1 1 d . A .
N1 N 0.2307(3) 0.5043(2) 0.67707(19) 0.0297(7) Uani 1 1 d . A .
C1 C 0.3550(4) 0.5276(3) 0.6988(2) 0.0364(8) Uani 1 1 d . . .
C2 C 0.4050(4) 0.5845(3) 0.6487(3) 0.0528(12) Uani 1 1 d . A .
H2A H 0.4929 0.6025 0.6643 0.063 Uiso 1 1 calc R . .
C3 C 0.3251(5) 0.6158(4) 0.5744(4) 0.0682(17) Uani 1 1 d . . .
H3A H 0.3581 0.6567 0.5395 0.082 Uiso 1 1 calc R A .
C4 C 0.1973(5) 0.5879(4) 0.5505(3) 0.0605(15) Uani 1 1 d . A .
H4A H 0.1430 0.6069 0.4985 0.073 Uiso 1 1 calc R . .
C5 C 0.1521(4) 0.5316(3) 0.6051(2) 0.0408(10) Uani 1 1 d . . .
C6 C 0.4204(3) 0.4834(3) 0.7828(2) 0.0328(8) Uani 1 1 d . A .
C7 C 0.5442(4) 0.4372(3) 0.7703(2) 0.0314(8) Uani 1 1 d . . .
C8 C 0.5366(4) 0.3538(3) 0.7376(3) 0.0416(10) Uani 1 1 d . A .
H8A H 0.4552 0.3247 0.7248 0.050 Uiso 1 1 calc R . .
C9 C 0.6468(5) 0.3101(3) 0.7226(3) 0.0482(10) Uani 1 1 d . . .
H9A H 0.6407 0.2518 0.7006 0.058 Uiso 1 1 calc R A .
C10 C 0.7643(4) 0.3539(3) 0.7406(3) 0.0442(10) Uani 1 1 d . A .
H10A H 0.8397 0.3258 0.7304 0.053 Uiso 1 1 calc R . .
C11 C 0.7719(4) 0.4375(3) 0.7730(3) 0.0450(11) Uani 1 1 d . . .
H11A H 0.8529 0.4671 0.7851 0.054 Uiso 1 1 calc R A .
C12 C 0.6612(4) 0.4802(3) 0.7889(3) 0.0398(9) Uani 1 1 d . A .
H12A H 0.6674 0.5380 0.8121 0.048 Uiso 1 1 calc R . .
C13 C 0.4432(3) 0.5487(3) 0.8565(3) 0.0360(8) Uani 1 1 d . . .
C14 C 0.4034(5) 0.6348(3) 0.8490(3) 0.0492(11) Uani 1 1 d . A .
H14A H 0.3639 0.6570 0.7943 0.059 Uiso 1 1 calc R . .
C15 C 0.4193(6) 0.6904(4) 0.9194(4) 0.0618(13) Uani 1 1 d . . .
H15A H 0.3916 0.7500 0.9120 0.074 Uiso 1 1 calc R A .
C16 C 0.4744(5) 0.6600(4) 0.9991(4) 0.0619(14) Uani 1 1 d . A .
H16A H 0.4841 0.6978 1.0473 0.074 Uiso 1 1 calc R . .
C17 C 0.5152(5) 0.5749(4) 1.0084(3) 0.0623(15) Uani 1 1 d . . .
H17A H 0.5564 0.5538 1.0633 0.075 Uiso 1 1 calc R A .
C18 C 0.4974(5) 0.5183(4) 0.9384(3) 0.0515(12) Uani 1 1 d . A .
H18A H 0.5226 0.4583 0.9466 0.062 Uiso 1 1 calc R . .
C19 C 0.0185(4) 0.4908(3) 0.5938(2) 0.0379(9) Uani 1 1 d . A .
C20 C -0.0132(4) 0.4242(3) 0.5224(2) 0.0411(9) Uani 1 1 d . . .
C21 C 0.0703(5) 0.4006(3) 0.4702(3) 0.0543(12) Uani 1 1 d . A .
H21A H 0.1514 0.4294 0.4761 0.065 Uiso 1 1 calc R . .
C22 C 0.0349(6) 0.3341(4) 0.4089(3) 0.0608(13) Uani 1 1 d . . .
H22A H 0.0924 0.3170 0.3738 0.073 Uiso 1 1 calc R A .
C23 C -0.0844(6) 0.2937(3) 0.4000(3) 0.0589(13) Uani 1 1 d . A .
H23A H -0.1085 0.2486 0.3585 0.071 Uiso 1 1 calc R . .
C24 C -0.1673(5) 0.3176(3) 0.4497(3) 0.0491(11) Uani 1 1 d . . .
H24A H -0.2493 0.2897 0.4424 0.059 Uiso 1 1 calc R A .
C25 C -0.1327(5) 0.3827(3) 0.5113(3) 0.0467(10) Uani 1 1 d . A .
H25A H -0.1911 0.3989 0.5461 0.056 Uiso 1 1 calc R . .
C26 C -0.0847(4) 0.5639(3) 0.5872(3) 0.0378(9) Uani 1 1 d . . .
C27 C -0.1578(4) 0.5897(3) 0.5073(3) 0.0474(11) Uani 1 1 d . A .
H27A H -0.1421 0.5635 0.4567 0.057 Uiso 1 1 calc R . .
C28 C -0.2529(5) 0.6535(3) 0.5024(3) 0.0575(13) Uani 1 1 d . . .
H28A H -0.3023 0.6712 0.4483 0.069 Uiso 1 1 calc R A .
C29 C -0.2755(5) 0.6909(3) 0.5756(4) 0.0559(13) Uani 1 1 d . A .
H29A H -0.3424 0.7333 0.5724 0.067 Uiso 1 1 calc R . .
C30 C -0.2003(5) 0.6668(3) 0.6553(3) 0.0534(12) Uani 1 1 d . . .
H30A H -0.2150 0.6931 0.7062 0.064 Uiso 1 1 calc R A .
C31 C -0.1047(4) 0.6044(3) 0.6587(3) 0.0472(11) Uani 1 1 d . A .
H31A H -0.0516 0.5894 0.7124 0.057 Uiso 1 1 calc R . .

loop_
_atom_site_aniso_label
_atom_site_aniso_U_11
_atom_site_aniso_U_22
_atom_site_aniso_U_33
_atom_site_aniso_U_23
_atom_site_aniso_U_13
_atom_site_aniso_U_12
V1 0.0223(3) 0.0452(4) 0.0379(3) 0.0193(3) -0.0036(2) 0.0003(3)
Cl1 0.0247(6) 0.0528(8) 0.1138(13) 0.0421(8) 0.0072(7) 0.0046(5)
Cl1' 0.0247(6) 0.0528(8) 0.1138(13) 0.0421(8) 0.0072(7) 0.0046(5)
O1 0.036(2) 0.103(3) 0.040(2) -0.024(2) -0.0114(15) 0.035(2)
O1' 0.036(2) 0.103(3) 0.040(2) -0.024(2) -0.0114(15) 0.035(2)
O2 0.0244(12) 0.0512(16) 0.0398(15) 0.0193(12) 0.0011(11) -0.0037(11)
O3 0.0330(14) 0.0603(19) 0.0308(14) 0.0214(13) -0.0093(11) -0.0078(13)
N1 0.0235(13) 0.0316(16) 0.0306(15) 0.0092(12) -0.0020(11) -0.0003(12)
C1 0.0279(17) 0.041(2) 0.037(2) 0.0073(17) 0.0002(15) -0.0008(16)
C2 0.031(2) 0.061(3) 0.062(3) 0.032(2) 0.003(2) -0.008(2)
C3 0.044(3) 0.088(4) 0.069(3) 0.056(3) 0.005(2) -0.009(3)
C4 0.052(3) 0.069(3) 0.052(3) 0.043(3) -0.008(2) -0.006(2)
C5 0.0340(19) 0.052(2) 0.0314(19) 0.0162(17) -0.0054(16) -0.0038(17)
C6 0.0208(15) 0.042(2) 0.0337(19) 0.0186(16) 0.0025(13) -0.0005(14)
C7 0.0274(17) 0.041(2) 0.0255(18) 0.0156(15) 0.0049(14) 0.0023(15)
C8 0.031(2) 0.047(2) 0.044(2) 0.0099(19) 0.0029(17) -0.0018(17)
C9 0.047(2) 0.051(2) 0.047(2) 0.008(2) 0.011(2) 0.001(2)
C10 0.031(2) 0.061(3) 0.043(2) 0.014(2) 0.0132(17) 0.0122(19)
C11 0.0223(19) 0.069(3) 0.045(2) 0.017(2) 0.0096(17) -0.0016(17)
C12 0.0271(17) 0.045(2) 0.044(2) 0.0116(18) 0.0018(17) 0.0020(17)
C13 0.0187(15) 0.044(2) 0.045(2) 0.0113(18) 0.0058(15) 0.0007(15)
C14 0.051(3) 0.049(3) 0.046(2) 0.005(2) 0.007(2) 0.001(2)
C15 0.072(3) 0.053(3) 0.059(3) -0.004(2) 0.012(3) 0.003(3)
C16 0.054(3) 0.075(4) 0.061(3) -0.016(3) 0.021(3) -0.009(3)
C17 0.050(3) 0.091(4) 0.044(3) 0.009(3) 0.005(2) 0.014(3)
C18 0.051(3) 0.070(3) 0.034(2) 0.017(2) 0.0103(19) 0.023(2)
C19 0.0334(19) 0.043(2) 0.0306(19) 0.0132(16) -0.0085(14) -0.0041(16)
C20 0.048(2) 0.041(2) 0.0274(18) 0.0165(16) -0.0077(16) 0.0082(18)
C21 0.059(3) 0.051(3) 0.045(3) 0.017(2) -0.005(2) 0.006(2)
C22 0.077(4) 0.057(3) 0.047(3) 0.013(2) 0.011(2) 0.020(3)
C23 0.073(3) 0.049(3) 0.045(3) 0.007(2) -0.008(2) 0.006(2)
C24 0.064(3) 0.032(2) 0.044(2) 0.0032(18) -0.005(2) -0.004(2)
C25 0.058(3) 0.039(2) 0.036(2) 0.0095(17) -0.0054(19) -0.001(2)
C26 0.0332(19) 0.036(2) 0.035(2) 0.0109(16) -0.0128(15) -0.0058(15)
C27 0.048(3) 0.041(2) 0.040(2) 0.0101(18) -0.0214(19) -0.0045(19)
C28 0.059(3) 0.035(2) 0.059(3) 0.001(2) -0.031(2) -0.003(2)
C29 0.036(2) 0.040(2) 0.084(4) 0.008(2) -0.006(2) -0.0055(19)
C30 0.048(3) 0.047(2) 0.059(3) 0.003(2) -0.003(2) -0.010(2)
C31 0.031(2) 0.055(3) 0.048(3) 0.012(2) -0.0092(18) -0.0076(19)

loop_
_atom_type_symbol
_atom_type_description
_atom_type_scat_dispersion_real
_atom_type_scat_dispersion_imag
_atom_type_scat_source
C C 0.0033 0.0016 'International Tables Vol C Tables 4.2.6.8 and 6.1.1.4'
H H 0.0000 0.0000 'International Tables Vol C Tables 4.2.6.8 and 6.1.1.4'
N N 0.0061 0.0033 'International Tables Vol C Tables 4.2.6.8 and 6.1.1.4'
O O 0.0106 0.0060 'International Tables Vol C Tables 4.2.6.8 and 6.1.1.4'
Cl Cl 0.1484 0.1585 'International Tables Vol C Tables 4.2.6.8 and 6.1.1.4'
V V 0.3005 0.5294 'International Tables Vol C Tables 4.2.6.8 and 6.1.1.4'

loop_
_geom_angle_atom_site_label_1
_geom_angle_atom_site_label_2
_geom_angle_atom_site_label_3
_geom_angle
O1 V1 O1' 165.3(8)
O1 V1 O3 98.37(16)
O1' V1 O3 83.9(5)
O1 V1 O2 98.73(17)
O1' V1 O2 85.9(5)
O3 V1 O2 149.58(12)
O1 V1 N1 105.2(2)
O1' V1 N1 89.4(7)
O3 V1 N1 75.98(12)
O2 V1 N1 75.34(12)
O1 V1 Cl1' 61.1(3)
O1' V1 Cl1' 104.2(7)
O3 V1 Cl1' 104.47(17)
O2 V1 Cl1' 105.80(16)
N1 V1 Cl1' 166.3(2)
O1 V1 Cl1 104.6(2)
O1' V1 Cl1 60.7(7)
O3 V1 Cl1 100.60(10)
O2 V1 Cl1 99.16(9)
N1 V1 Cl1 150.10(11)
Cl1' V1 Cl1 43.55(18)
C6 O2 V1 126.4(2)
C19 O3 V1 128.9(2)
C1 N1 C5 122.6(3)
C1 N1 V1 118.8(2)
C5 N1 V1 118.5(3)
N1 C1 C2 120.0(4)
N1 C1 C6 110.3(3)
C2 C1 C6 129.6(3)
C1 C2 C3 118.8(4)
C1 C2 H2A 120.6
C3 C2 H2A 120.6
C2 C3 C4 120.6(4)
C2 C3 H3A 119.7
C4 C3 H3A 119.7
C5 C4 C3 117.6(4)
C5 C4 H4A 121.2
C3 C4 H4A 121.2
N1 C5 C4 120.3(4)
N1 C5 C19 111.6(3)
C4 C5 C19 128.1(3)
O2 C6 C13 109.3(3)
O2 C6 C1 104.4(3)
C13 C6 C1 111.4(3)
O2 C6 C7 109.0(3)
C13 C6 C7 113.6(3)
C1 C6 C7 108.8(3)
C8 C7 C12 119.9(4)
C8 C7 C6 119.4(3)
C12 C7 C6 120.6(4)
C7 C8 C9 121.3(4)
C7 C8 H8A 119.3
C9 C8 H8A 119.3
C10 C9 C8 118.6(4)
C10 C9 H9A 120.7
C8 C9 H9A 120.7
C11 C10 C9 120.1(4)
C11 C10 H10A 119.9
C9 C10 H10A 119.9
C10 C11 C12 120.8(4)
C10 C11 H11A 119.6
C12 C11 H11A 119.6
C7 C12 C11 119.2(4)
C7 C12 H12A 120.4
C11 C12 H12A 120.4
C14 C13 C18 117.0(4)
C14 C13 C6 124.0(4)
C18 C13 C6 118.8(4)
C13 C14 C15 121.8(5)
C13 C14 H14A 119.1
C15 C14 H14A 119.1
C16 C15 C14 120.4(5)
C16 C15 H15A 119.8
C14 C15 H15A 119.8
C17 C16 C15 119.0(5)
C17 C16 H16A 120.5
C15 C16 H16A 120.5
C16 C17 C18 120.8(5)
C16 C17 H17A 119.6
C18 C17 H17A 119.6
C17 C18 C13 120.8(5)
C17 C18 H18A 119.6
C13 C18 H18A 119.6
O3 C19 C20 106.6(3)
O3 C19 C5 104.4(3)
C20 C19 C5 114.4(4)
O3 C19 C26 107.8(3)
C20 C19 C26 113.0(3)
C5 C19 C26 110.1(3)
C21 C20 C25 119.0(4)
C21 C20 C19 124.3(4)
C25 C20 C19 116.7(4)
C20 C21 C22 120.0(5)
C20 C21 H21A 120.0
C22 C21 H21A 120.0
C23 C22 C21 119.5(5)
C23 C22 H22A 120.2
C21 C22 H22A 120.2
C24 C23 C22 120.8(5)
C24 C23 H23A 119.6
C22 C23 H23A 119.6
C23 C24 C25 120.2(5)
C23 C24 H24A 119.9
C25 C24 H24A 119.9
C24 C25 C20 120.5(5)
C24 C25 H25A 119.8
C20 C25 H25A 119.8
C31 C26 C27 119.3(4)
C31 C26 C19 120.3(3)
C27 C26 C19 120.4(4)
C28 C27 C26 119.9(5)
C28 C27 H27A 120.1
C26 C27 H27A 120.1
C29 C28 C27 119.8(4)
C29 C28 H28A 120.1
C27 C28 H28A 120.1
C28 C29 C30 120.3(5)
C28 C29 H29A 119.8
C30 C29 H29A 119.8
C31 C30 C29 118.9(5)
C31 C30 H30A 120.5
C29 C30 H30A 120.5
C26 C31 C30 121.6(4)
C26 C31 H31A 119.2
C30 C31 H31A 119.2

loop_
_geom_bond_atom_site_label_1
_geom_bond_atom_site_label_2
_geom_bond_distance
V1 O1 1.661(4)
V1 O1' 1.666(5)
V1 O3 1.788(2)
V1 O2 1.808(3)
V1 N1 2.050(3)
V1 Cl1' 2.165(3)
V1 Cl1 2.1858(14)
O2 C6 1.411(4)
O3 C19 1.422(4)
N1 C1 1.335(5)
N1 C5 1.336(4)
C1 C2 1.361(6)
C1 C6 1.531(5)
C2 C3 1.389(7)
C2 H2A 0.9500
C3 C4 1.391(7)
C3 H3A 0.9500
C4 C5 1.380(6)
C4 H4A 0.9500
C5 C19 1.518(5)
C6 C13 1.521(6)
C6 C7 1.536(5)
C7 C8 1.365(6)
C7 C12 1.376(5)
C8 C9 1.407(6)
C8 H8A 0.9500
C9 C10 1.384(6)
C9 H9A 0.9500
C10 C11 1.366(7)
C10 H10A 0.9500
C11 C12 1.409(6)
C11 H11A 0.9500
C12 H12A 0.9500
C13 C14 1.370(6)
C13 C18 1.394(6)
C14 C15 1.391(7)
C14 H14A 0.9500
C15 C16 1.367(8)
C15 H15A 0.9500
C16 C17 1.360(8)
C16 H16A 0.9500
C17 C18 1.394(8)
C17 H17A 0.9500
C18 H18A 0.9500
C19 C20 1.510(6)
C19 C26 1.544(6)
C20 C21 1.388(7)
C20 C25 1.389(6)
C21 C22 1.402(8)
C21 H21A 0.9500
C22 C23 1.383(8)
C22 H22A 0.9500
C23 C24 1.355(8)
C23 H23A 0.9500
C24 C25 1.389(6)
C24 H24A 0.9500
C25 H25A 0.9500
C26 C31 1.357(7)
C26 C27 1.403(5)
C27 C28 1.387(7)
C27 H27A 0.9500
C28 C29 1.372(8)
C28 H28A 0.9500
C29 C30 1.401(7)
C29 H29A 0.9500
C30 C31 1.378(7)
C30 H30A 0.9500
C31 H31A 0.9500

loop_
_geom_torsion_atom_site_label_1
_geom_torsion_atom_site_label_2
_geom_torsion_atom_site_label_3
_geom_torsion_atom_site_label_4
_geom_torsion
O1 V1 O2 C6 -82.1(4)
O1' V1 O2 C6 112.0(8)
O3 V1 O2 C6 41.4(5)
N1 V1 O2 C6 21.5(3)
Cl1' V1 O2 C6 -144.4(4)
Cl1 V1 O2 C6 171.4(3)
O1 V1 O3 C19 110.2(4)
O1' V1 O3 C19 -84.5(8)
O2 V1 O3 C19 -13.4(5)
N1 V1 O3 C19 6.5(3)
Cl1' V1 O3 C19 172.4(4)
Cl1 V1 O3 C19 -143.1(3)
O1 V1 N1 C1 84.3(3)
O1' V1 N1 C1 -96.8(6)
O3 V1 N1 C1 179.3(3)
O2 V1 N1 C1 -10.9(3)
Cl1' V1 N1 C1 85.7(8)
Cl1 V1 N1 C1 -93.8(3)
O1 V1 N1 C5 -96.6(3)
O1' V1 N1 C5 82.2(6)
O3 V1 N1 C5 -1.6(3)
O2 V1 N1 C5 168.1(3)
Cl1' V1 N1 C5 -95.2(8)
Cl1 V1 N1 C5 85.3(4)
C5 N1 C1 C2 2.9(6)
V1 N1 C1 C2 -178.0(3)
C5 N1 C1 C6 -178.0(4)
V1 N1 C1 C6 1.0(4)
N1 C1 C2 C3 -1.3(8)
C6 C1 C2 C3 179.8(5)
C1 C2 C3 C4 -1.6(9)
C2 C3 C4 C5 2.8(10)
C1 N1 C5 C4 -1.6(7)
V1 N1 C5 C4 179.4(4)
C1 N1 C5 C19 176.6(4)
V1 N1 C5 C19 -2.4(5)
C3 C4 C5 N1 -1.3(8)
C3 C4 C5 C19 -179.2(5)
V1 O2 C6 C13 93.6(3)
V1 O2 C6 C1 -25.6(4)
V1 O2 C6 C7 -141.7(3)
N1 C1 C6 O2 12.3(4)
C2 C1 C6 O2 -168.7(5)
N1 C1 C6 C13 -105.4(4)
C2 C1 C6 C13 73.5(6)
N1 C1 C6 C7 128.5(3)
C2 C1 C6 C7 -52.5(6)
O2 C6 C7 C8 28.0(4)
C13 C6 C7 C8 150.1(3)
C1 C6 C7 C8 -85.2(4)
O2 C6 C7 C12 -154.4(3)
C13 C6 C7 C12 -32.3(5)
C1 C6 C7 C12 92.4(4)
C12 C7 C8 C9 0.3(6)
C6 C7 C8 C9 177.9(3)
C7 C8 C9 C10 -0.9(6)
C8 C9 C10 C11 0.6(6)
C9 C10 C11 C12 0.2(6)
C8 C7 C12 C11 0.5(6)
C6 C7 C12 C11 -177.1(3)
C10 C11 C12 C7 -0.8(6)
O2 C6 C13 C14 -111.4(4)
C1 C6 C13 C14 3.4(5)
C7 C6 C13 C14 126.7(4)
O2 C6 C13 C18 62.7(4)
C1 C6 C13 C18 177.5(3)
C7 C6 C13 C18 -59.2(4)
C18 C13 C14 C15 1.7(7)
C6 C13 C14 C15 175.9(4)
C13 C14 C15 C16 -0.8(8)
C14 C15 C16 C17 1.0(8)
C15 C16 C17 C18 -2.2(8)
C16 C17 C18 C13 3.2(8)
C14 C13 C18 C17 -2.8(7)
C6 C13 C18 C17 -177.3(4)
V1 O3 C19 C20 112.4(3)
V1 O3 C19 C5 -9.0(5)
V1 O3 C19 C26 -126.1(3)
N1 C5 C19 O3 6.0(5)
C4 C5 C19 O3 -176.0(5)
N1 C5 C19 C20 -110.1(4)
C4 C5 C19 C20 67.9(6)
N1 C5 C19 C26 121.4(4)
C4 C5 C19 C26 -60.6(7)
O3 C19 C20 C21 -114.9(4)
C5 C19 C20 C21 0.0(5)
C26 C19 C20 C21 126.9(4)
O3 C19 C20 C25 63.0(4)
C5 C19 C20 C25 177.8(3)
C26 C19 C20 C25 -55.2(4)
C25 C20 C21 C22 -1.6(6)
C19 C20 C21 C22 176.2(4)
C20 C21 C22 C23 1.1(7)
C21 C22 C23 C24 0.1(7)
C22 C23 C24 C25 -0.7(7)
C23 C24 C25 C20 0.2(6)
C21 C20 C25 C24 0.9(6)
C19 C20 C25 C24 -177.1(3)
O3 C19 C26 C31 33.9(5)
C20 C19 C26 C31 151.3(4)
C5 C19 C26 C31 -79.4(5)
O3 C19 C26 C27 -146.9(4)
C20 C19 C26 C27 -29.4(5)
C5 C19 C26 C27 99.8(4)
C31 C26 C27 C28 -2.6(6)
C19 C26 C27 C28 178.1(4)
C26 C27 C28 C29 -0.2(7)
C27 C28 C29 C30 1.9(7)
C28 C29 C30 C31 -0.8(7)
C27 C26 C31 C30 3.9(6)
C19 C26 C31 C30 -176.9(4)
C29 C30 C31 C26 -2.2(7)
